data_4344563
loop_
_publ_author_name
'Rodr\'iguez-Rodr\'iguez, Aurora'
'Halime, Zakaria'
'Lima, Lu\'is M P'
'Beyler, Maryline'
'Deniaud, David'
'Le Poul, Nicolas'
'Delgado, Rita'
'Platas-Iglesias, Carlos'
'Patinec, V\'eronique'
'Tripier, Rapha\"el'

_publ_section_title
;
 Cyclams with Ambidentate Methylthiazolyl Pendants for Stable, Inert, and
 Selective Cu(II) Coordination.
;
_journal_issue 2
_journal_name_full 'Inorganic chemistry'
_journal_page_first 619
_journal_page_last 632
_journal_paper_doi 10.1021/acs.inorgchem.5b01779
_journal_volume 55
_journal_year 2016
_chemical_formula_moiety
;
        C14 H27 N5 2+, (Cl O4 1-)2
;
_chemical_formula_sum 'C14 H27 Cl2 Cu N5 O8 S'
_chemical_formula_weight 559.91
_space_group_IT_number 15
_symmetry_cell_setting monoclinic
_symmetry_Int_Tables_number 15
_symmetry_space_group_name_Hall '-C 2yc'
_symmetry_space_group_name_H-M 'C 1 2/c 1'
_atom_sites_solution_hydrogens geom
_atom_sites_solution_primary direct
_atom_sites_solution_secondary difmap
_audit_creation_date 2015-05-05T20:12:01-00:00
_audit_creation_method 'WinGX routine CIF_UPDATE'
_cell_angle_alpha 90
_cell_angle_beta 115.07(2)
_cell_angle_gamma 90
_cell_formula_units_Z 8
_cell_length_a 27.764(5)
_cell_length_b 12.9391(18)
_cell_length_c 14.198(2)
_cell_measurement_reflns_used 1651
_cell_measurement_temperature 298(2)
_cell_measurement_theta_max 31.7752
_cell_measurement_theta_min 2.7583
_cell_volume 4620.0(14)
_computing_cell_refinement
;
        CrysAlis RED, Oxford Diffraction Ltd.,
        Version 1.171.33.52 (release 06-11-2009 CrysAlis171 .NET)
        (compiled Nov  6 2009,16:24:50)
;
_computing_data_collection
;
        CrysAlis CCD, Oxford Diffraction Ltd.,
        Version 1.171.33.52 (release 06-11-2009 CrysAlis171 .NET)
        (compiled Nov  6 2009,16:24:50)
;
_computing_data_reduction
;
        CrysAlis RED, Oxford Diffraction Ltd.,
        Version 1.171.33.52 (release 06-11-2009 CrysAlis171 .NET)
        (compiled Nov  6 2009,16:24:50)
;
_computing_molecular_graphics
;
        ORTEP3 for Windows (Farrugia, 1997)
        MERCURY  (Bruno et al., 2002)
;
_computing_publication_material
;
        WinGX (Farrugia, 1999)
        PLATON (Spek, 1990-2003)
        enCIFer (Allen et al., 2004)
;
_computing_structure_refinement 'SHELXL-97 (Sheldrick, 2008)'
_computing_structure_solution 'SIR-92 (Altomare et al., 1992)'
_diffrn_ambient_temperature 298(2)
_diffrn_detector 'CCD plate'
_diffrn_detector_area_resol_mean 8.3622
_diffrn_measured_fraction_theta_full 0.999
_diffrn_measured_fraction_theta_max 0.999
_diffrn_measurement_device 'Kappa-geometry 4-circle diffractometer'
_diffrn_measurement_device_type 'Xcalibur, Sapphire2, large Be window'
_diffrn_measurement_method '\w scans'
_diffrn_orient_matrix_UB_11 -0.0137762473
_diffrn_orient_matrix_UB_12 0.0462769626
_diffrn_orient_matrix_UB_13 -0.022671116
_diffrn_orient_matrix_UB_21 0.0133816263
_diffrn_orient_matrix_UB_22 0.0260360228
_diffrn_orient_matrix_UB_23 0.0481790855
_diffrn_orient_matrix_UB_31 0.0206422359
_diffrn_orient_matrix_UB_32 0.0140113409
_diffrn_orient_matrix_UB_33 -0.0144838484
_diffrn_radiation_monochromator graphite
_diffrn_radiation_probe x-ray
_diffrn_radiation_type MoK\a
_diffrn_radiation_wavelength 0.71073
_diffrn_reflns_av_R_equivalents 0.1602
_diffrn_reflns_av_unetI/netI 0.2133
_diffrn_reflns_limit_h_max 33
_diffrn_reflns_limit_h_min -26
_diffrn_reflns_limit_k_max 15
_diffrn_reflns_limit_k_min -14
_diffrn_reflns_limit_l_max 16
_diffrn_reflns_limit_l_min -16
_diffrn_reflns_number 15582
_diffrn_reflns_theta_full 25.02
_diffrn_reflns_theta_max 25.02
_diffrn_reflns_theta_min 2.76
_diffrn_source 'sealed X-ray tube'
_exptl_absorpt_coefficient_mu 1.317
_exptl_absorpt_correction_T_max 0.971
_exptl_absorpt_correction_T_min 0.887
_exptl_absorpt_correction_type analytical
_exptl_absorpt_process_details
;
CrysAlis RED, Oxford Diffraction Ltd.,
Version 1.171.33.52 (release 06-11-2009 CrysAlis171 .NET)
(compiled Nov  6 2009,16:24:50)
Analytical numeric absorption correction using a multifaceted crystal
model based on expressions derived by R.C. Clark & J.S. Reid.
(Clark, R. C. & Reid, J. S. (1995). Acta Cryst. A51, 887-897)
;
_exptl_crystal_colour blue
_exptl_crystal_density_diffrn 1.61
_exptl_crystal_density_method 'not measured'
_exptl_crystal_description 'flat prism, axis [1 0 0]'
_exptl_crystal_F_000 2312
_exptl_crystal_recrystallization_method
;
from aqueous solution at room temperature,
by slow evaporation of water
;
_exptl_crystal_size_max 0.15
_exptl_crystal_size_mid 0.07
_exptl_crystal_size_min 0.02
_refine_diff_density_max 0.724
_refine_diff_density_min -0.367
_refine_diff_density_rms 0.088
_refine_ls_extinction_method none
_refine_ls_goodness_of_fit_ref 0.845
_refine_ls_hydrogen_treatment constr
_refine_ls_matrix_type full
_refine_ls_number_parameters 276
_refine_ls_number_reflns 4077
_refine_ls_number_restraints 58
_refine_ls_restrained_S_all 0.895
_refine_ls_R_factor_all 0.2155
_refine_ls_R_factor_gt 0.0764
_refine_ls_shift/su_max 0
_refine_ls_shift/su_mean 0
_refine_ls_structure_factor_coef Fsqd
_refine_ls_weighting_details 'calc w=1/[\s^2^(Fo^2^)+(0.0742P)^2^+0.0000P] where P=(Fo^2^+2Fc^2^)/3'
_refine_ls_weighting_scheme calc
_refine_ls_wR_factor_gt 0.1455
_refine_ls_wR_factor_ref 0.1841
_reflns_number_gt 1401
_reflns_number_total 4077
_reflns_threshold_expression >2\s(I)
_cod_data_source_file ic5b01779_si_002.cif
_cod_data_source_block zh042-b
_cod_depositor_comments
;
The following automatic conversions were performed:

'_diffrn_radiation_probe' value 'X-ray' changed to 'x-ray' according
to
/usr/data/users/saulius/crontab/automatic-downloads/current/ACS/lib/dictionaries/cif_core.dic
dictionary named 'cif_core.dic' version 2.4.2 from 2011-04-26.

Automatic conversion script
Id: cif_fix_values 4268 2015-11-12 08:31:59Z antanas 

The following automatic conversions were performed:

data name '_iucr_refine_instruction_details' was replaced with
'_iucr_refine_instructions_details' as specified in the replacement
file 'data/replacement-values/replacement_tags.lst'.

Automatic conversion script
Id: cif_correct_tags 9268 2022-04-12 08:56:07Z antanas 
;
_cod_original_cell_volume 4620.0(12)
_cod_original_sg_symbol_Hall -C2yc
_cod_original_sg_symbol_H-M C2/c
_cod_database_code 4344563

loop_
_symmetry_equiv_pos_as_xyz
'x, y, z'
'-x, y, -z+1/2'
'x+1/2, y+1/2, z'
'-x+1/2, y+1/2, -z+1/2'
'-x, -y, -z'
'x, -y, z-1/2'
'-x+1/2, -y+1/2, -z'
'x+1/2, -y+1/2, z-1/2'

loop_
_atom_site_label
_atom_site_type_symbol
_atom_site_fract_x
_atom_site_fract_y
_atom_site_fract_z
_atom_site_U_iso_or_equiv
_atom_site_adp_type
_atom_site_occupancy
_atom_site_symmetry_multiplicity
_atom_site_calc_flag
_atom_site_refinement_flags
_atom_site_disorder_assembly
_atom_site_disorder_group
C1 C 0.1485(6) 0.4267(9) 0.7243(11) 0.105(4) Uani 1 1 d . . .
H1A H 0.1375 0.4731 0.7652 0.126 Uiso 1 1 calc R . .
H1B H 0.1856 0.4409 0.7417 0.126 Uiso 1 1 calc R . .
C2 C 0.1172(5) 0.4494(8) 0.6140(12) 0.100(4) Uani 1 1 d . . .
H2A H 0.1255 0.5177 0.5971 0.12 Uiso 1 1 calc R . .
H2B H 0.0795 0.4463 0.5968 0.12 Uiso 1 1 calc R . .
C3 C 0.0990(5) 0.3795(13) 0.4443(11) 0.115(5) Uani 1 1 d . . .
H3A H 0.1056 0.4465 0.4214 0.139 Uiso 1 1 calc R . .
H3B H 0.0618 0.3765 0.4313 0.139 Uiso 1 1 calc R . .
C4 C 0.1104(6) 0.2975(15) 0.3845(11) 0.118(6) Uani 1 1 d . . .
H4A H 0.1485 0.294 0.4065 0.141 Uiso 1 1 calc R . .
H4B H 0.0943 0.3164 0.3115 0.141 Uiso 1 1 calc R . .
C5 C 0.0905(5) 0.1908(15) 0.3959(11) 0.125(6) Uani 1 1 d . . .
H5A H 0.0535 0.1956 0.3838 0.15 Uiso 1 1 calc R . .
H5B H 0.0927 0.1452 0.3436 0.15 Uiso 1 1 calc R . .
C6 C 0.0979(8) 0.0503(13) 0.5145(15) 0.162(8) Uani 1 1 d . . .
H6A H 0.0595 0.0565 0.4791 0.194 Uiso 1 1 calc R . .
H6B H 0.1083 -0.005 0.4808 0.194 Uiso 1 1 calc R . .
C7 C 0.1103(8) 0.0225(11) 0.6107(13) 0.165(9) Uani 1 1 d . . .
H7A H 0.1424 -0.0189 0.6344 0.198 Uiso 1 1 calc R . .
H7B H 0.0822 -0.0215 0.6111 0.198 Uiso 1 1 calc R . .
C8 C 0.0766(5) 0.1205(11) 0.7176(11) 0.102(5) Uani 1 1 d . . .
H8A H 0.0688 0.0545 0.7404 0.122 Uiso 1 1 calc R . .
H8B H 0.0451 0.1424 0.6577 0.122 Uiso 1 1 calc R . .
C9 C 0.0883(5) 0.1973(13) 0.8024(11) 0.106(5) Uani 1 1 d . . .
H9A H 0.1192 0.1736 0.8626 0.127 Uiso 1 1 calc R . .
H9B H 0.0586 0.1976 0.8214 0.127 Uiso 1 1 calc R . .
C10 C 0.0983(5) 0.3062(11) 0.7805(10) 0.102(4) Uani 1 1 d . . .
H10A H 0.0666 0.3322 0.7235 0.122 Uiso 1 1 calc R . .
H10B H 0.1042 0.348 0.8412 0.122 Uiso 1 1 calc R . .
C11 C 0.1940(4) 0.2922(9) 0.8435(8) 0.079(3) Uani 1 1 d . . .
H11A H 0.1881 0.2341 0.8804 0.095 Uiso 1 1 calc R . .
H11B H 0.2062 0.3502 0.8911 0.095 Uiso 1 1 calc R . .
C12 C 0.2355(4) 0.2648(8) 0.8069(8) 0.063(3) Uani 1 1 d . . .
C13 C 0.3141(5) 0.2192(9) 0.7893(8) 0.080(4) Uani 1 1 d . . .
H13 H 0.3478 0.2049 0.7936 0.096 Uiso 1 1 calc R . .
C14 C 0.2686(5) 0.1995(7) 0.7064(8) 0.062(3) Uani 1 1 d . . .
H14 H 0.2678 0.1702 0.6459 0.074 Uiso 1 1 calc R . .
N1 N 0.1437(3) 0.3198(7) 0.7541(6) 0.063(2) Uani 1 1 d . . .
N2 N 0.1321(3) 0.3678(6) 0.5556(7) 0.064(2) Uani 1 1 d . . .
H2 H 0.166 0.3822 0.5654 0.077 Uiso 1 1 calc R . .
N3 N 0.1213(4) 0.1469(8) 0.4987(8) 0.088(3) Uani 1 1 d . . .
H3 H 0.1537 0.1301 0.5014 0.106 Uiso 1 1 calc R . .
N4 N 0.1190(4) 0.1065(6) 0.6864(7) 0.074(3) Uani 1 1 d . . .
H4 H 0.1488 0.0905 0.7445 0.089 Uiso 1 1 calc R . .
N5 N 0.2239(3) 0.2252(6) 0.7168(6) 0.055(2) Uani 1 1 d . . .
S1 S 0.30226(11) 0.2730(3) 0.8843(2) 0.0785(9) Uani 1 1 d . . .
Cu1 Cu 0.13508(5) 0.23431(8) 0.62462(9) 0.0480(4) Uani 1 1 d . . .
O1 O 0.2265(7) 0.1206(10) 0.4521(11) 0.223(7) Uani 1 1 d . . .
O2 O 0.2056(5) -0.0457(11) 0.4524(11) 0.229(7) Uani 1 1 d . . .
O3 O 0.2303(6) 0.0199(9) 0.3331(9) 0.216(7) Uani 1 1 d . . .
O4 O 0.2806(6) 0.0023(14) 0.4874(14) 0.252(8) Uani 1 1 d . . .
Cl1 Cl 0.23225(15) 0.0242(3) 0.4283(3) 0.0732(9) Uani 1 1 d . . .
O5A O 0.0154(6) 0.2987(16) 0.5385(13) 0.120(8) Uiso 0.5 1 d PD A 1
O6A O -0.0775(6) 0.2834(15) 0.4931(13) 0.115(6) Uiso 0.5 1 d PD A 1
O7A O -0.0466(6) 0.3589(13) 0.3898(12) 0.097(6) Uiso 0.5 1 d PD A 1
O8A O -0.0400(8) 0.1930(13) 0.4024(15) 0.148(8) Uiso 0.5 1 d PD A 1
O5B O 0.0195(5) 0.2550(14) 0.5152(12) 0.090(6) Uiso 0.5 1 d PD A 2
O6B O -0.0637(7) 0.1987(12) 0.4856(14) 0.128(7) Uiso 0.5 1 d PD A 2
O7B O -0.0504(8) 0.301(2) 0.3678(11) 0.147(9) Uiso 0.5 1 d PD A 2
O8B O -0.0415(9) 0.3542(14) 0.5379(14) 0.158(8) Uiso 0.5 1 d PD A 2
Cl2 Cl -0.03556(12) 0.2786(3) 0.4689(3) 0.1029(12) Uani 1 1 d D . .

loop_
_atom_site_aniso_label
_atom_site_aniso_U_11
_atom_site_aniso_U_22
_atom_site_aniso_U_33
_atom_site_aniso_U_23
_atom_site_aniso_U_13
_atom_site_aniso_U_12
C1 0.158(14) 0.052(9) 0.107(12) -0.004(9) 0.057(11) 0.006(9)
C2 0.128(13) 0.042(7) 0.141(14) 0.022(9) 0.069(11) 0.013(7)
C3 0.092(11) 0.172(16) 0.077(11) 0.065(11) 0.031(9) 0.006(11)
C4 0.086(11) 0.207(19) 0.066(10) 0.019(12) 0.038(9) -0.004(11)
C5 0.080(11) 0.23(2) 0.065(10) -0.057(12) 0.028(8) -0.024(12)
C6 0.26(2) 0.100(14) 0.17(2) -0.084(15) 0.14(2) -0.056(15)
C7 0.31(3) 0.057(9) 0.099(13) -0.021(11) 0.052(16) -0.055(12)
C8 0.091(11) 0.113(12) 0.107(11) 0.055(10) 0.046(9) -0.010(9)
C9 0.092(10) 0.156(15) 0.090(11) 0.008(11) 0.058(9) -0.008(10)
C10 0.099(11) 0.142(14) 0.090(10) -0.013(10) 0.066(9) 0.007(10)
C11 0.074(8) 0.102(10) 0.060(7) -0.018(7) 0.028(7) -0.004(7)
C12 0.060(7) 0.075(8) 0.055(7) -0.017(7) 0.024(6) -0.014(6)
C13 0.068(8) 0.114(10) 0.056(7) -0.007(8) 0.025(7) 0.005(8)
C14 0.073(8) 0.068(8) 0.047(7) -0.012(6) 0.027(6) -0.009(6)
N1 0.060(6) 0.074(7) 0.057(6) -0.015(5) 0.026(5) 0.009(5)
N2 0.061(6) 0.063(6) 0.070(6) 0.014(6) 0.030(5) 0.002(5)
N3 0.094(8) 0.101(8) 0.072(8) -0.037(7) 0.038(6) -0.027(7)
N4 0.087(8) 0.058(6) 0.075(7) 0.015(6) 0.031(6) 0.000(5)
N5 0.054(5) 0.067(5) 0.049(5) -0.011(5) 0.027(4) 0.004(5)
S1 0.0667(19) 0.101(2) 0.0562(18) -0.0125(19) 0.0148(15) -0.0184(19)
Cu1 0.0557(8) 0.0443(7) 0.0446(7) -0.0033(7) 0.0217(6) -0.0023(7)
O1 0.43(2) 0.096(9) 0.222(14) 0.008(9) 0.211(16) 0.028(12)
O2 0.198(14) 0.222(14) 0.302(17) 0.067(13) 0.138(13) -0.084(11)
O3 0.38(2) 0.171(12) 0.094(8) -0.033(9) 0.096(11) -0.039(12)
O4 0.161(14) 0.30(2) 0.274(18) 0.126(16) 0.076(12) 0.031(14)
Cl1 0.084(2) 0.068(2) 0.066(2) 0.0003(19) 0.0299(19) -0.0024(19)
Cl2 0.058(2) 0.132(3) 0.104(3) 0.013(3) 0.020(2) -0.001(2)

loop_
_atom_type_symbol
_atom_type_description
_atom_type_scat_dispersion_real
_atom_type_scat_dispersion_imag
_atom_type_scat_source
C C 0.0033 0.0016 'International Tables Vol C Tables 4.2.6.8 and 6.1.1.4'
H H 0 0 'International Tables Vol C Tables 4.2.6.8 and 6.1.1.4'
N N 0.0061 0.0033 'International Tables Vol C Tables 4.2.6.8 and 6.1.1.4'
O O 0.0106 0.006 'International Tables Vol C Tables 4.2.6.8 and 6.1.1.4'
S S 0.1246 0.1234 'International Tables Vol C Tables 4.2.6.8 and 6.1.1.4'
Cl Cl 0.1484 0.1585 'International Tables Vol C Tables 4.2.6.8 and 6.1.1.4'
Cu Cu 0.3201 1.2651 'International Tables Vol C Tables 4.2.6.8 and 6.1.1.4'

loop_
_exptl_crystal_face_index_h
_exptl_crystal_face_index_k
_exptl_crystal_face_index_l
_exptl_crystal_face_perp_dist
0 1 0 0.015
4 2 -1 0.04
-2 1 1 0.06
2 0 -1 0.06
0 2 -1 0.0135
0 -2 -1 0.015
-1 0 0 0.055
1 0 0 0.05
1 0 3 0.035
0 -1 0 0.01

loop_
_geom_angle_atom_site_label_1
_geom_angle_atom_site_label_2
_geom_angle_atom_site_label_3
_geom_angle
C2 C1 N1 114.3(11)
C1 C2 N2 105.8(10)
N2 C3 C4 111.0(12)
C3 C4 C5 114.6(12)
N3 C5 C4 112.1(12)
C7 C6 N3 117.0(16)
C6 C7 N4 116.6(13)
N4 C8 C9 114.2(11)
C8 C9 C10 117.3(11)
N1 C10 C9 114.9(10)
N1 C11 C12 110.2(8)
N5 C12 C11 122.4(9)
N5 C12 S1 114.2(8)
C11 C12 S1 123.2(8)
C14 C13 S1 110.9(9)
C13 C14 N5 115.1(9)
C1 N1 C10 112.2(10)
C1 N1 C11 107.8(10)
C10 N1 C11 110.6(9)
C1 N1 Cu1 103.8(7)
C10 N1 Cu1 111.9(7)
C11 N1 Cu1 110.2(6)
C3 N2 C2 109.3(11)
C3 N2 Cu1 120.2(8)
C2 N2 Cu1 107.7(6)
C5 N3 C6 112.0(13)
C5 N3 Cu1 118.7(9)
C6 N3 Cu1 105.9(8)
C8 N4 C7 114.6(12)
C8 N4 Cu1 113.2(7)
C7 N4 Cu1 106.6(8)
C12 N5 C14 110.6(8)
C12 N5 Cu1 108.0(6)
C14 N5 Cu1 141.1(7)
C13 S1 C12 89.2(5)
N2 Cu1 N4 165.6(4)
N2 Cu1 N3 95.7(4)
N4 Cu1 N3 86.0(4)
N2 Cu1 N1 86.5(4)
N4 Cu1 N1 90.9(4)
N3 Cu1 N1 175.4(4)
N2 Cu1 N5 98.0(3)
N4 Cu1 N5 95.4(3)
N3 Cu1 N5 103.7(4)
N1 Cu1 N5 79.9(3)
O4 Cl1 O2 103.3(10)
O4 Cl1 O1 104.4(11)
O2 Cl1 O1 116.4(9)
O4 Cl1 O3 103.8(11)
O2 Cl1 O3 117.1(9)
O1 Cl1 O3 110.0(8)
O6A Cl2 O7B 110.7(12)
O6A Cl2 O5A 123.3(11)
O7B Cl2 O5A 119.0(13)
O6A Cl2 O6B 51.4(9)
O7B Cl2 O6B 114.1(12)
O5A Cl2 O6B 120.7(12)
O6A Cl2 O5B 140.4(10)
O7B Cl2 O5B 109.0(11)
O5A Cl2 O5B 28.6(10)
O6B Cl2 O5B 109.8(10)
O6A Cl2 O8A 111.3(11)
O7B Cl2 O8A 64.1(11)
O5A Cl2 O8A 113.6(12)
O6B Cl2 O8A 68.6(10)
O5B Cl2 O8A 85.1(11)
O6A Cl2 O8B 55.6(9)
O7B Cl2 O8B 120.2(13)
O5A Cl2 O8B 76.2(11)
O6B Cl2 O8B 98.9(10)
O5B Cl2 O8B 104.0(10)
O8A Cl2 O8B 166.7(11)
O6A Cl2 O7A 103.9(9)
O7B Cl2 O7A 32.5(11)
O5A Cl2 O7A 103.6(10)
O6B Cl2 O7A 135.7(10)
O5B Cl2 O7A 110.0(10)
O8A Cl2 O7A 96.4(10)
O8B Cl2 O7A 89.6(11)

loop_
_geom_bond_atom_site_label_1
_geom_bond_atom_site_label_2
_geom_bond_distance
C1 C2 1.463(15)
C1 N1 1.470(13)
C2 N2 1.506(13)
C3 N2 1.460(13)
C3 C4 1.475(18)
C4 C5 1.52(2)
C5 N3 1.459(16)
C6 C7 1.309(18)
C6 N3 1.469(17)
C7 N4 1.475(15)
C8 N4 1.434(13)
C8 C9 1.487(16)
C9 C10 1.493(17)
C10 N1 1.472(13)
C11 N1 1.478(12)
C11 C12 1.492(13)
C12 N5 1.285(10)
C12 S1 1.712(10)
C13 C14 1.336(13)
C13 S1 1.669(11)
C14 N5 1.355(11)
N1 Cu1 2.070(8)
N2 Cu1 1.971(8)
N3 Cu1 2.010(9)
N4 Cu1 2.009(8)
N5 Cu1 2.252(8)
O1 Cl1 1.321(12)
O2 Cl1 1.303(10)
O3 Cl1 1.330(11)
O4 Cl1 1.278(15)
O5A Cl2 1.363(12)
O6A Cl2 1.348(12)
O7A Cl2 1.465(12)
O8A Cl2 1.427(13)
O5B Cl2 1.418(11)
O6B Cl2 1.375(12)
O7B Cl2 1.348(13)
O8B Cl2 1.443(13)
